data_2221670
loop_
_publ_author_name
'Zhang, Chang-Peng'
'Ni, Hao'
'Tu, Hai-Yan'
'Xie, Yong-Rong'
'Yang, Rui-Qing'

_publ_section_title
;
 Genistein-3'-sulfonic acid dihydrate
;
_journal_coeditor_code FL2244
_journal_issue 5
_journal_name_full 'Acta Crystallographica Section E'
_journal_page_first o1137
_journal_page_last o1138
_journal_paper_doi 10.1107/S1600536809014767
_journal_volume 65
_journal_year 2009
_chemical_formula_iupac 'C15 H10 O8 S, 2H2 O1'
_chemical_formula_moiety 'C15 H10 O8 S, 2(H2 O1)'
_chemical_formula_sum 'C15 H14 O10 S'
_chemical_formula_weight 386.31
_chemical_name_common
;
Genistein-3'-sulfonic acid dihydrate
;
_chemical_name_systematic
;
5-(5,7-dihydroxy-4-oxo-4<i>H</i>-chromenyl)-2-hydroxybenzenesulfonic acid
dihydrate
;
_space_group_IT_number 2
_symmetry_cell_setting triclinic
_symmetry_space_group_name_Hall '-P 1'
_symmetry_space_group_name_H-M 'P -1'
_atom_sites_solution_hydrogens geom
_atom_sites_solution_primary direct
_atom_sites_solution_secondary difmap
_audit_creation_method SHELXL-97
_cell_angle_alpha 73.626(3)
_cell_angle_beta 80.346(3)
_cell_angle_gamma 65.498(3)
_cell_formula_units_Z 2
_cell_length_a 7.9100(4)
_cell_length_b 8.1977(3)
_cell_length_c 14.3431(7)
_cell_measurement_temperature 296(2)
_cell_measurement_theta_max 27.62
_cell_measurement_theta_min 2.81
_cell_volume 810.61(7)
_computing_cell_refinement 'SAINT (Bruker, 2004)'
_computing_data_collection 'SMART (Bruker, 2004)'
_computing_data_reduction 'SAINT (Bruker, 2004)'
_computing_molecular_graphics 'SHELXTL (Sheldrick, 2008)'
_computing_publication_material 'SHELXTL (Sheldrick, 2008)'
_computing_structure_refinement 'SHELXL97 (Sheldrick, 2008)'
_computing_structure_solution 'SHELXS97 (Sheldrick, 2008)'
_diffrn_ambient_temperature 296(2)
_diffrn_measured_fraction_theta_full 0.989
_diffrn_measured_fraction_theta_max 0.989
_diffrn_measurement_device_type 'Bruker SMART APEXII CCD area-detector'
_diffrn_measurement_method '\f and \w'
_diffrn_radiation_monochromator graphite
_diffrn_radiation_source 'fine-focus sealed tube'
_diffrn_radiation_type MoK\a
_diffrn_radiation_wavelength 0.71073
_diffrn_reflns_av_R_equivalents 0.0366
_diffrn_reflns_av_sigmaI/netI 0.0695
_diffrn_reflns_limit_h_max 10
_diffrn_reflns_limit_h_min -9
_diffrn_reflns_limit_k_max 10
_diffrn_reflns_limit_k_min -10
_diffrn_reflns_limit_l_max 18
_diffrn_reflns_limit_l_min -16
_diffrn_reflns_number 7136
_diffrn_reflns_theta_full 27.62
_diffrn_reflns_theta_max 27.62
_diffrn_reflns_theta_min 2.81
_diffrn_standards_decay_% 0
_diffrn_standards_interval_count 0
_diffrn_standards_interval_time 0
_diffrn_standards_number 0
_exptl_absorpt_coefficient_mu 0.256
_exptl_absorpt_correction_T_max 0.988
_exptl_absorpt_correction_T_min 0.952
_exptl_absorpt_correction_type multi-scan
_exptl_absorpt_process_details '(SADABS; Sheldrick, 1996)'
_exptl_crystal_colour yellow
_exptl_crystal_density_diffrn 1.579
_exptl_crystal_density_method 'not measured'
_exptl_crystal_description block
_exptl_crystal_F_000 398
_exptl_crystal_size_max 0.200
_exptl_crystal_size_mid 0.200
_exptl_crystal_size_min 0.050
_refine_diff_density_max 0.524
_refine_diff_density_min -0.471
_refine_ls_extinction_method None
_refine_ls_goodness_of_fit_ref 0.948
_refine_ls_hydrogen_treatment constr
_refine_ls_matrix_type full
_refine_ls_number_parameters 262
_refine_ls_number_reflns 3736
_refine_ls_number_restraints 0
_refine_ls_restrained_S_all 0.948
_refine_ls_R_factor_all 0.0746
_refine_ls_R_factor_gt 0.0468
_refine_ls_shift/su_max 0.000
_refine_ls_shift/su_mean 0.000
_refine_ls_structure_factor_coef Fsqd
_refine_ls_weighting_details 'calc w=1/[\s^2^(Fo^2^)+(0.0499P)^2^] where P=(Fo^2^+2Fc^2^)/3'
_refine_ls_weighting_scheme calc
_refine_ls_wR_factor_gt 0.1032
_refine_ls_wR_factor_ref 0.1140
_reflns_number_gt 2466
_reflns_number_total 3736
_reflns_threshold_expression I>2\s(I)
_cod_data_source_file fl2244.cif
_cod_data_source_block I
_cod_depositor_comments
;
The following automatic conversions were performed:
'_symmetry_cell_setting' value 'Triclinic' changed to 'triclinic'
according to '/home/saulius/struct/CIF-dictionaries/cif_core.dic'
dictionary named 'cif_core.dic' version 2.4.1 from 2010-06-29.

Automatic conversion script
Id: cif_fix_enum 1527 2010-12-29 10:47:43Z saulius 

The following automatic conversions were performed:

'_symmetry_cell_setting' value 'Triclinic' changed to 'triclinic'
according to /home/saulius/struct/CIF-dictionaries/cif_core.dic
dictionary named 'cif_core.dic' version 2.4.1 from 2010-06-29.

Automatic conversion script
Id: cif_fix_values 1715 2011-07-08 13:25:40Z adriana 
;
_cod_original_cell_volume 810.61(6)
_cod_database_code 2221670
_cod_database_fobs_code 2221670

loop_
_symmetry_equiv_pos_as_xyz
'x, y, z'
'-x, -y, -z'

loop_
_atom_site_type_symbol
_atom_site_label
_atom_site_fract_x
_atom_site_fract_y
_atom_site_fract_z
_atom_site_U_iso_or_equiv
_atom_site_adp_type
_atom_site_calc_flag
_atom_site_refinement_flags
_atom_site_occupancy
_atom_site_disorder_assembly
_atom_site_disorder_group
S S1 0.91573(8) 0.62831(8) 0.13396(4) 0.02871(17) Uani d . 1 . .
O O1 0.3853(2) 0.9816(2) 0.33901(11) 0.0349(4) Uani d . 1 . .
O O2 0.2966(2) 1.1865(2) 0.46121(12) 0.0463(5) Uani d . 1 . .
H H2A 0.3371 1.1535 0.4101 0.056 Uiso d R 1 . .
O O3 0.0060(2) 0.9940(2) 0.76568(11) 0.0441(5) Uani d . 1 . .
H H3A 0.0326 1.0699 0.7804 0.053 Uiso d R 1 . .
O O4 0.1972(2) 0.62379(19) 0.54241(11) 0.0325(4) Uani d . 1 . .
O O5 0.7199(2) 0.4397(2) 0.05141(12) 0.0483(5) Uani d . 1 . .
H H5A 0.8324 0.4128 0.0492 0.058 Uiso d R 1 . .
C C1 0.3351(3) 0.8670(3) 0.40347(15) 0.0263(5) Uani d . 1 . .
C C2 0.2545(3) 0.9026(3) 0.49667(15) 0.0246(5) Uani d . 1 . .
C C3 0.2355(3) 1.0616(3) 0.52404(16) 0.0296(5) Uani d . 1 . .
C C4 0.1563(3) 1.0929(3) 0.61293(17) 0.0339(6) Uani d . 1 . .
H H4A 0.1465 1.1976 0.6303 0.041 Uiso calc R 1 . .
C C5 0.0900(3) 0.9663(3) 0.67758(16) 0.0305(5) Uani d . 1 . .
C C6 0.1018(3) 0.8113(3) 0.65325(16) 0.0299(5) Uani d . 1 . .
H H6A 0.0550 0.7290 0.6959 0.036 Uiso calc R 1 . .
C C7 0.1848(3) 0.7812(3) 0.56408(16) 0.0263(5) Uani d . 1 . .
C C8 0.2829(3) 0.5863(3) 0.45676(16) 0.0313(5) Uani d . 1 . .
H H8A 0.2944 0.4762 0.4448 0.038 Uiso calc R 1 . .
C C9 0.3528(3) 0.6939(3) 0.38735(15) 0.0261(5) Uani d . 1 . .
C C10 0.4469(3) 0.6336(3) 0.29699(15) 0.0265(5) Uani d . 1 . .
C C11 0.3792(3) 0.5469(3) 0.25092(17) 0.0352(6) Uani d . 1 . .
H H11A 0.2693 0.5304 0.2753 0.042 Uiso calc R 1 . .
C C12 0.4730(3) 0.4846(3) 0.16923(18) 0.0392(6) Uani d . 1 . .
H H12A 0.4249 0.4277 0.1391 0.047 Uiso calc R 1 . .
C C13 0.6385(3) 0.5062(3) 0.13165(16) 0.0317(5) Uani d . 1 . .
C C14 0.7058(3) 0.5965(3) 0.17563(15) 0.0250(5) Uani d . 1 . .
C C15 0.6094(3) 0.6585(3) 0.25784(15) 0.0259(5) Uani d . 1 . .
H H15A 0.6554 0.7181 0.2872 0.031 Uiso calc R 1 . .
O O1W 0.6658(3) 0.1139(2) 0.02597(15) 0.0646(6) Uani d . 1 . .
H H3 0.7677 0.0288 0.0470 0.078 Uiso d R 1 . .
H H4 0.6800 0.2140 0.0191 0.078 Uiso d R 1 . .
O O2W 0.3261(3) 0.0875(3) 0.13170(15) 0.0775(7) Uani d . 1 . .
H H1 0.4261 0.0988 0.1045 0.093 Uiso d R 1 . .
H H2 0.2363 0.1863 0.1398 0.093 Uiso d R 1 . .
O O6A 0.9142(16) 0.6736(12) 0.0261(8) 0.0346(14) Uani d P 0.54 . .
O O7A 1.067(2) 0.456(2) 0.1681(9) 0.043(2) Uani d P 0.54 . .
O O8A 0.8999(11) 0.7821(10) 0.1651(4) 0.0369(13) Uani d P 0.54 . .
O O6B 0.899(2) 0.7323(15) 0.0381(10) 0.067(3) Uani d P 0.46 . .
O O7B 1.059(2) 0.450(3) 0.1480(12) 0.069(5) Uani d P 0.46 . .
O O8B 0.9427(13) 0.7255(13) 0.2012(5) 0.061(3) Uani d P 0.46 . .

loop_
_atom_site_aniso_label
_atom_site_aniso_U_11
_atom_site_aniso_U_22
_atom_site_aniso_U_33
_atom_site_aniso_U_12
_atom_site_aniso_U_13
_atom_site_aniso_U_23
S1 0.0283(3) 0.0327(3) 0.0301(3) -0.0149(3) 0.0043(2) -0.0138(3)
O1 0.0453(10) 0.0311(9) 0.0315(9) -0.0208(8) 0.0095(7) -0.0101(7)
O2 0.0694(13) 0.0418(10) 0.0434(11) -0.0385(10) 0.0200(9) -0.0212(8)
O3 0.0580(12) 0.0550(11) 0.0329(10) -0.0313(10) 0.0116(8) -0.0246(8)
O4 0.0455(10) 0.0261(8) 0.0295(9) -0.0185(8) 0.0071(7) -0.0101(7)
O5 0.0406(10) 0.0809(13) 0.0468(11) -0.0340(10) 0.0169(8) -0.0454(10)
C1 0.0241(11) 0.0258(11) 0.0273(12) -0.0086(10) -0.0008(9) -0.0061(10)
C2 0.0267(11) 0.0224(11) 0.0249(12) -0.0098(9) 0.0003(9) -0.0068(9)
C3 0.0311(12) 0.0291(12) 0.0326(13) -0.0152(10) 0.0024(10) -0.0105(10)
C4 0.0380(13) 0.0367(13) 0.0367(14) -0.0181(11) 0.0011(10) -0.0197(11)
C5 0.0292(12) 0.0394(13) 0.0235(12) -0.0107(11) 0.0007(9) -0.0133(10)
C6 0.0332(13) 0.0296(12) 0.0269(12) -0.0140(10) 0.0017(9) -0.0056(10)
C7 0.0267(12) 0.0236(11) 0.0287(12) -0.0085(10) -0.0020(9) -0.0080(10)
C8 0.0374(13) 0.0267(12) 0.0318(13) -0.0123(11) 0.0066(10) -0.0154(10)
C9 0.0250(11) 0.0253(11) 0.0280(12) -0.0090(10) 0.0009(9) -0.0091(10)
C10 0.0275(11) 0.0263(11) 0.0253(12) -0.0090(10) 0.0012(9) -0.0093(9)
C11 0.0296(13) 0.0463(14) 0.0379(14) -0.0203(12) 0.0054(10) -0.0180(12)
C12 0.0363(14) 0.0562(16) 0.0432(15) -0.0268(13) 0.0056(11) -0.0299(13)
C13 0.0318(13) 0.0403(13) 0.0272(12) -0.0145(11) 0.0030(9) -0.0163(11)
C14 0.0239(11) 0.0253(11) 0.0257(12) -0.0096(9) -0.0003(9) -0.0064(9)
C15 0.0257(11) 0.0262(11) 0.0272(12) -0.0084(10) -0.0033(9) -0.0101(9)
O1W 0.0601(13) 0.0449(11) 0.0873(16) -0.0203(10) -0.0079(11) -0.0116(11)
O2W 0.0639(15) 0.0834(15) 0.0737(16) -0.0237(13) 0.0042(11) -0.0139(12)
O6A 0.036(2) 0.045(3) 0.023(2) -0.015(3) 0.0032(16) -0.011(2)
O7A 0.029(3) 0.051(6) 0.043(3) -0.018(3) -0.009(2) 0.005(3)
O8A 0.048(3) 0.048(3) 0.035(3) -0.031(2) 0.003(2) -0.024(2)
O6B 0.056(5) 0.095(9) 0.041(6) -0.041(6) 0.002(4) 0.014(5)
O7B 0.025(5) 0.032(5) 0.129(13) 0.000(4) 0.019(6) -0.018(7)
O8B 0.051(5) 0.123(8) 0.053(5) -0.058(5) 0.022(3) -0.065(5)

loop_
_atom_type_symbol
_atom_type_description
_atom_type_scat_dispersion_real
_atom_type_scat_dispersion_imag
_atom_type_scat_source
C C 0.0033 0.0016 'International Tables Vol C Tables 4.2.6.8 and 6.1.1.4'
H H 0.0000 0.0000 'International Tables Vol C Tables 4.2.6.8 and 6.1.1.4'
O O 0.0106 0.0060 'International Tables Vol C Tables 4.2.6.8 and 6.1.1.4'
S S 0.1246 0.1234 'International Tables Vol C Tables 4.2.6.8 and 6.1.1.4'

loop_
_geom_angle_atom_site_label_1
_geom_angle_atom_site_label_2
_geom_angle_atom_site_label_3
_geom_angle_site_symmetry_1
_geom_angle_site_symmetry_3
_geom_angle
_geom_angle_publ_flag
O8A S1 O7A . . 117.5(7) ?
O8A S1 O6A . . 110.1(4) ?
O7A S1 O6A . . 110.5(6) ?
O8A S1 C14 . . 105.6(3) ?
O7A S1 C14 . . 107.8(7) ?
O6A S1 C14 . . 104.3(5) ?
O6B S1 O7B . . 115.3(8) ?
O6B S1 O8B . . 112.3(5) ?
O7B S1 O8B . . 107.7(8) ?
O6B S1 C14 . . 108.5(6) ?
O8A S1 C14 . . 105.6(3) ?
O7B S1 C14 . . 106.3(9) ?
O7A S1 C14 . . 107.8(7) ?
O6A S1 C14 . . 104.3(5) ?
O8B S1 C14 . . 106.2(4) ?
C3 O2 H2A . . 109.4 ?
C5 O3 H3A . . 109.5 ?
C8 O4 C7 . . 118.66(16) ?
C13 O5 H5A . . 109.4 ?
O1 C1 C2 . . 121.64(19) ?
O1 C1 C9 . . 122.13(19) ?
C2 C1 C9 . . 116.23(18) ?
C7 C2 C3 . . 116.69(19) ?
C7 C2 C1 . . 120.75(19) ?
C3 C2 C1 . . 122.53(19) ?
O2 C3 C4 . . 119.2(2) ?
O2 C3 C2 . . 119.6(2) ?
C4 C3 C2 . . 121.2(2) ?
C3 C4 C5 . . 119.6(2) ?
C3 C4 H4A . . 120.2 ?
C5 C4 H4A . . 120.2 ?
O3 C5 C6 . . 117.1(2) ?
O3 C5 C4 . . 121.6(2) ?
C6 C5 C4 . . 121.3(2) ?
C5 C6 C7 . . 118.1(2) ?
C5 C6 H6A . . 121.0 ?
C7 C6 H6A . . 121.0 ?
O4 C7 C6 . . 116.80(19) ?
O4 C7 C2 . . 120.09(19) ?
C6 C7 C2 . . 123.1(2) ?
C9 C8 O4 . . 125.7(2) ?
C9 C8 H8A . . 117.2 ?
O4 C8 H8A . . 117.2 ?
C8 C9 C1 . . 118.4(2) ?
C8 C9 C10 . . 119.97(19) ?
C1 C9 C10 . . 121.67(18) ?
C15 C10 C11 . . 118.0(2) ?
C15 C10 C9 . . 120.2(2) ?
C11 C10 C9 . . 121.7(2) ?
C12 C11 C10 . . 120.9(2) ?
C12 C11 H11A . . 119.5 ?
C10 C11 H11A . . 119.5 ?
C11 C12 C13 . . 120.7(2) ?
C11 C12 H12A . . 119.6 ?
C13 C12 H12A . . 119.6 ?
O5 C13 C14 . . 124.9(2) ?
O5 C13 C12 . . 116.1(2) ?
C14 C13 C12 . . 119.0(2) ?
C13 C14 C15 . . 119.4(2) ?
C13 C14 S1 . . 122.28(16) ?
C15 C14 S1 . . 118.27(17) ?
C10 C15 C14 . . 121.9(2) ?
C10 C15 H15A . . 119.1 ?
C14 C15 H15A . . 119.1 ?
H3 O1W H4 . . 105.1 ?
H1 O2W H2 . . 116.1 ?

loop_
_geom_bond_atom_site_label_1
_geom_bond_atom_site_label_2
_geom_bond_site_symmetry_2
_geom_bond_distance
_geom_bond_publ_flag
S1 O6B . 1.394(14) ?
S1 O8A . 1.404(7) ?
S1 O7B . 1.412(16) ?
S1 O7A . 1.438(14) ?
S1 O6A . 1.487(11) ?
S1 O8B . 1.501(8) ?
S1 C14 . 1.766(2) ?
O1 C1 . 1.262(2) ?
O2 C3 . 1.356(3) ?
O2 H2A . 0.8207 ?
O3 C5 . 1.358(2) ?
O3 H3A . 0.8205 ?
O4 C8 . 1.350(2) ?
O4 C7 . 1.372(2) ?
O5 C13 . 1.360(2) ?
O5 H5A . 0.8206 ?
C1 C2 . 1.435(3) ?
C1 C9 . 1.447(3) ?
C2 C7 . 1.401(3) ?
C2 C3 . 1.408(3) ?
C3 C4 . 1.366(3) ?
C4 C5 . 1.399(3) ?
C4 H4A . 0.9300 ?
C5 C6 . 1.374(3) ?
C6 C7 . 1.375(3) ?
C6 H6A . 0.9300 ?
C8 C9 . 1.342(3) ?
C8 H8A . 0.9300 ?
C9 C10 . 1.487(3) ?
C10 C15 . 1.385(3) ?
C10 C11 . 1.389(3) ?
C11 C12 . 1.384(3) ?
C11 H11A . 0.9300 ?
C12 C13 . 1.392(3) ?
C12 H12A . 0.9300 ?
C13 C14 . 1.390(3) ?
C14 C15 . 1.395(3) ?
C15 H15A . 0.9300 ?
O1W H3 . 0.8508 ?
O1W H4 . 0.8502 ?
O2W H1 . 0.8500 ?
O2W H2 . 0.8500 ?

loop_
_geom_hbond_atom_site_label_D
_geom_hbond_atom_site_label_H
_geom_hbond_atom_site_label_A
_geom_hbond_site_symmetry_A
_geom_hbond_distance_DH
_geom_hbond_distance_HA
_geom_hbond_distance_DA
_geom_hbond_angle_DHA
O2W H1 O1W 1_555 0.85 2.07 2.915(3) 173
O2W H2 O7A 1_455 0.85 2.17 2.999(15) 165
O2W H2 O6A 2_665 0.85 2.58 2.903(13) 104
O2 H2A O1 1_555 0.82 1.85 2.580(2) 148
O1W H3 O8A 1_545 0.85 2.23 2.968(7) 146
O3 H3A O8A 2_676 0.82 1.89 2.705(8) 171
O1W H4 O5 1_555 0.85 2.18 3.000(2) 162
O5 H5A O6A 1_555 0.82 2.40 2.835(12) 114
O5 H5A O6A 2_765 0.82 2.05 2.784(14) 148
C6 H6A O7A 2_666 0.93 2.44 3.356(15) 169
C8 H8A O2 1_545 0.93 2.31 3.217(3) 164
C15 H15A O1 1_555 0.93 2.52 2.944(3) 108
C15 H15A O8A 1_555 0.93 2.50 2.868(9) 104
